data_7100457
loop_
_publ_author_name
'Samudranil Pal'
'Vamsee Krishna Muppidi'
'Panthappally S. Zacharias'

_publ_section_title
;
Enantio-specific inclusion of chiral
1,2-dichloroethane rotamers in the crystal lattice of chiral
square-pyramidal Cu(II) complexes with perfectly polar alignment of
guest and host molecules
;
_journal_name_full 'Chemical Communications'
_journal_paper_doi 10.1039/b501642h
_journal_year 2005
_chemical_formula_sum 'C32 H36 Cl2 Cu N4 O7'
_chemical_formula_weight 723.09
_space_group_IT_number 5
_symmetry_cell_setting monoclinic
_symmetry_space_group_name_Hall 'C 2y'
_symmetry_space_group_name_H-M 'C 1 2 1'
_cell_angle_alpha 90.00
_cell_angle_beta 128.290(2)
_cell_angle_gamma 90.00
_cell_formula_units_Z 2
_cell_length_a 20.1329(17)
_cell_length_b 8.0328(6)
_cell_length_c 12.7987(13)
_cell_measurement_temperature 293(2)
_cell_volume 1624.6(2)
_diffrn_ambient_temperature 293(2)
_exptl_crystal_density_diffrn 1.478
_cod_depositor_comments
;
The following automatic conversions were performed:
'_symmetry_cell_setting' value 'Monoclinic' changed to 'monoclinic'
according to '/home/saulius/struct/CIF-dictionaries/cif_core.dic'
dictionary named 'cif_core.dic' version 2.4.1 from 2010-06-29.

Automatic conversion script
Id: cif_fix_enum 1527 2010-12-29 10:47:43Z saulius 
;
_cod_original_sg_symbol_H-M 'C 2'
_cod_database_code 7100457

loop_
_symmetry_equiv_pos_as_xyz
'x, y, z'
'-x, y, -z'
'x+1/2, y+1/2, z'
'-x+1/2, y+1/2, -z'

loop_
_atom_site_label
_atom_site_type_symbol
_atom_site_fract_x
_atom_site_fract_y
_atom_site_fract_z
_atom_site_U_iso_or_equiv
_atom_site_adp_type
_atom_site_occupancy
_atom_site_symmetry_multiplicity
_atom_site_calc_flag
_atom_site_refinement_flags
_atom_site_disorder_assembly
_atom_site_disorder_group
Cu Cu 1.0000 0.84099(4) 0.0000 0.01974(13) Uani 1 2 d S . .
Cl1 Cl 0.59311(7) 1.0850(3) -0.35094(11) 0.0726(5) Uani 1 1 d . . .
O1 O 0.96267(11) 0.8440(4) -0.17920(17) 0.0257(4) Uani 1 1 d . . .
O2 O 0.63753(14) 0.7752(3) -0.7633(2) 0.0298(5) Uani 1 1 d . . .
O3 O 0.58070(14) 0.7743(4) -0.6652(2) 0.0398(6) Uani 1 1 d . . .
O4 O 1.0000 1.1238(4) 0.0000 0.0449(10) Uani 1 2 d S . .
H4W H 1.032(3) 1.175(7) 0.078(5) 0.067 Uiso 1 1 d . . .
N1 N 0.88209(15) 0.7996(3) -0.0598(2) 0.0204(5) Uani 1 1 d . . .
H1N H 0.886(2) 0.845(6) 0.006(3) 0.025 Uiso 1 1 d . . .
N2 N 0.64303(16) 0.7786(4) -0.6614(3) 0.0261(5) Uani 1 1 d . . .
C1 C 0.88662(16) 0.8243(4) -0.2894(3) 0.0214(6) Uani 1 1 d . . .
C2 C 0.87589(19) 0.7804(4) -0.4067(3) 0.0242(6) Uani 1 1 d . . .
H2 H 0.9236 0.7621 -0.4013 0.029 Uiso 1 1 calc R . .
C3 C 0.79707(19) 0.7644(4) -0.5279(3) 0.0241(6) Uani 1 1 d . . .
H3 H 0.7912 0.7375 -0.6039 0.029 Uiso 1 1 calc R . .
C4 C 0.72577(18) 0.7894(4) -0.5344(3) 0.0223(6) Uani 1 1 d . . .
C5 C 0.73340(16) 0.8267(5) -0.4215(3) 0.0227(5) Uani 1 1 d . . .
H5 H 0.6850 0.8391 -0.4280 0.027 Uiso 1 1 calc R . .
C6 C 0.81245(15) 0.8458(5) -0.2992(2) 0.0199(5) Uani 1 1 d . . .
C7 C 0.81966(18) 0.8997(4) -0.1804(3) 0.0206(6) Uani 1 1 d . . .
H7A H 0.8362 1.0159 -0.1620 0.025 Uiso 1 1 calc R . .
H7B H 0.7647 0.8900 -0.2008 0.025 Uiso 1 1 calc R . .
C8 C 0.85764(18) 0.6198(4) -0.0746(3) 0.0236(6) Uani 1 1 d . . .
H8 H 0.8561 0.5730 -0.1468 0.028 Uiso 1 1 calc R . .
C9 C 0.9250(2) 0.5250(4) 0.0528(4) 0.0333(7) Uani 1 1 d . . .
H9A H 0.9792 0.5408 0.0735 0.050 Uiso 1 1 calc R . .
H9B H 0.9113 0.4085 0.0401 0.050 Uiso 1 1 calc R . .
H9C H 0.9266 0.5660 0.1248 0.050 Uiso 1 1 calc R . .
C10 C 0.77016(19) 0.5997(4) -0.1126(3) 0.0267(6) Uani 1 1 d . . .
C11 C 0.7050(2) 0.5293(4) -0.2339(4) 0.0400(8) Uani 1 1 d . . .
H11 H 0.7148 0.4960 -0.2928 0.048 Uiso 1 1 calc R . .
C12 C 0.6252(2) 0.5081(6) -0.2680(5) 0.0587(14) Uani 1 1 d . . .
H12 H 0.5825 0.4581 -0.3486 0.070 Uiso 1 1 calc R . .
C13 C 0.6088(3) 0.5600(6) -0.1844(6) 0.0647(17) Uani 1 1 d . . .
H13 H 0.5550 0.5474 -0.2083 0.078 Uiso 1 1 calc R . .
C14 C 0.6735(3) 0.6320(6) -0.0629(6) 0.0563(14) Uani 1 1 d . . .
H14 H 0.6627 0.6679 -0.0057 0.068 Uiso 1 1 calc R . .
C15 C 0.7537(3) 0.6508(4) -0.0264(4) 0.0365(8) Uani 1 1 d . . .
H15 H 0.7967 0.6974 0.0555 0.044 Uiso 1 1 calc R . .
C16 C 0.5229(4) 0.9113(9) -0.4302(9) 0.143(5) Uani 1 1 d . . .
H16A H 0.5554 0.8091 -0.3935 0.171 Uiso 1 1 calc R . .
H16B H 0.4833 0.9134 -0.4108 0.171 Uiso 1 1 calc R . .

loop_
_atom_site_aniso_label
_atom_site_aniso_U_11
_atom_site_aniso_U_22
_atom_site_aniso_U_33
_atom_site_aniso_U_23
_atom_site_aniso_U_13
_atom_site_aniso_U_12
Cu 0.0137(2) 0.0271(2) 0.0138(2) 0.000 0.00624(16) 0.000
Cl1 0.0325(5) 0.1503(15) 0.0341(5) 0.0051(7) 0.0202(5) 0.0077(7)
O1 0.0154(8) 0.0425(11) 0.0162(8) -0.0014(13) 0.0083(7) -0.0034(13)
O2 0.0258(11) 0.0385(12) 0.0157(9) -0.0034(9) 0.0082(9) -0.0023(9)
O3 0.0177(10) 0.0689(17) 0.0234(11) -0.0086(11) 0.0081(9) -0.0066(10)
O4 0.039(2) 0.0236(17) 0.0211(16) 0.000 -0.0068(15) 0.000
N1 0.0195(11) 0.0253(15) 0.0142(10) -0.0012(8) 0.0092(9) -0.0015(8)
N2 0.0200(12) 0.0335(13) 0.0182(12) -0.0041(10) 0.0085(10) -0.0040(10)
C1 0.0188(11) 0.0235(16) 0.0180(11) 0.0008(13) 0.0095(10) -0.0029(13)
C2 0.0193(13) 0.0339(14) 0.0192(13) -0.0027(11) 0.0118(12) -0.0021(11)
C3 0.0246(15) 0.0284(14) 0.0183(13) -0.0024(11) 0.0128(12) -0.0021(12)
C4 0.0159(13) 0.0255(14) 0.0162(12) -0.0011(10) 0.0053(11) -0.0032(10)
C5 0.0180(11) 0.0280(16) 0.0194(11) 0.0013(14) 0.0103(10) 0.0016(14)
C6 0.0186(11) 0.0227(11) 0.0161(10) 0.0004(15) 0.0096(9) -0.0014(15)
C7 0.0153(12) 0.0258(13) 0.0172(13) -0.0005(10) 0.0083(11) 0.0000(10)
C8 0.0225(14) 0.0245(15) 0.0258(14) -0.0013(11) 0.0159(12) -0.0004(11)
C9 0.0276(16) 0.0307(17) 0.0393(19) 0.0083(14) 0.0197(15) 0.0030(12)
C10 0.0244(15) 0.0210(14) 0.0360(17) 0.0041(12) 0.0193(14) 0.0001(11)
C11 0.0320(18) 0.0274(17) 0.047(2) 0.0028(15) 0.0176(17) -0.0036(13)
C12 0.0229(18) 0.054(3) 0.061(3) 0.023(2) 0.0067(19) -0.0049(17)
C13 0.034(2) 0.054(3) 0.112(4) 0.053(3) 0.049(3) 0.020(2)
C14 0.072(3) 0.040(2) 0.102(4) 0.037(2) 0.077(3) 0.030(2)
C15 0.044(2) 0.0266(16) 0.057(2) 0.0098(15) 0.041(2) 0.0063(14)
C16 0.053(4) 0.098(5) 0.245(12) 0.122(6) 0.076(5) 0.026(3)

loop_
_geom_bond_atom_site_label_1
_geom_bond_atom_site_label_2
_geom_bond_distance
_geom_bond_site_symmetry_2
_geom_bond_publ_flag
Cu O1 1.9207(17) 2_755 ?
Cu O1 1.9207(17) . ?
Cu N1 2.020(2) . ?
Cu N1 2.020(2) 2_755 ?
Cu O4 2.271(4) . ?
Cl1 C16 1.789(7) . ?
O1 C1 1.297(3) . ?
O2 N2 1.238(3) . ?
O3 N2 1.226(4) . ?
N1 C7 1.485(4) . ?
N1 C8 1.500(4) . ?
N2 C4 1.438(4) . ?
C1 C2 1.422(4) . ?
C1 C6 1.430(4) . ?
C2 C3 1.375(4) . ?
C3 C4 1.400(4) . ?
C4 C5 1.387(4) . ?
C5 C6 1.386(3) . ?
C6 C7 1.499(4) . ?
C8 C10 1.517(4) . ?
C8 C9 1.529(4) . ?
C10 C11 1.388(5) . ?
C10 C15 1.395(5) . ?
C11 C12 1.390(6) . ?
C12 C13 1.367(8) . ?
C13 C14 1.392(8) . ?
C14 C15 1.384(6) . ?
C16 C16 1.415(19) 2_654 ?
